data_1520382
loop_
_publ_author_name
'Nakane, Yuta'
'Takeda, Takashi'
'Hoshino, Norihisa'
'Sakai, Ken-Ichi'
'Akutagawa, Tomoyuki'

_publ_section_title
;
 Cation-Anion Dual Sensing of a Fluorescent Quinoxalinone Derivative Using
 Lactam-Lactim Tautomerism.
;
_journal_issue 24
_journal_name_full 'The journal of physical chemistry. A'
_journal_page_first 6223
_journal_page_last 6231
_journal_paper_doi 10.1021/acs.jpca.5b02850
_journal_volume 119
_journal_year 2015
_chemical_formula_moiety 'C44 H67 I Li N7 O5'
_chemical_formula_sum 'C44 H67 I Li N7 O5'
_chemical_formula_weight 907.90
_space_group_crystal_system triclinic
_space_group_IT_number 2
_space_group_name_Hall '-P 1'
_space_group_name_H-M_alt 'P -1'
_symmetry_space_group_name_Hall '-P 1'
_symmetry_space_group_name_H-M 'P -1'
_atom_sites_solution_hydrogens geom
_atom_sites_solution_primary direct
_atom_sites_solution_secondary difmap
_cell_angle_alpha 89.4219
_cell_angle_beta 77.1355
_cell_angle_gamma 72.4856
_cell_formula_units_Z 2
_cell_length_a 9.7164
_cell_length_b 12.2827
_cell_length_c 20.5362
_cell_measurement_reflns_used 6697
_cell_measurement_temperature 90
_cell_measurement_theta_max 68.11
_cell_measurement_theta_min 3.78
_cell_volume 2274.306
_computing_cell_refinement 'RAPID AUTO'
_computing_data_collection 'RAPID AUTO (Rigaku, ????)'
_computing_data_reduction 'RAPID AUTO'
_computing_molecular_graphics 'CrystalStructure 4.1'
_computing_publication_material 'CrystalStructure 4.1 (Rigaku, 2014)'
_computing_structure_refinement 'SHELXL97 (Sheldrick, 2008)'
_computing_structure_solution 'SIR2002 (Burla, et al., 2003)'
_diffrn_ambient_temperature 90
_diffrn_detector_area_resol_mean 10.000
_diffrn_measured_fraction_theta_full 0.980
_diffrn_measured_fraction_theta_max 0.980
_diffrn_measurement_device_type 'Rigaku R-AXIS RAPID'
_diffrn_measurement_method \w
_diffrn_radiation_type 'Cu K\a'
_diffrn_radiation_wavelength 1.54187
_diffrn_reflns_av_R_equivalents 0.0881
_diffrn_reflns_laue_measured_fraction_full 0.000
_diffrn_reflns_laue_measured_fraction_max 0.000
_diffrn_reflns_limit_h_max 11
_diffrn_reflns_limit_h_min -11
_diffrn_reflns_limit_k_max 14
_diffrn_reflns_limit_k_min -14
_diffrn_reflns_limit_l_max 24
_diffrn_reflns_limit_l_min -24
_diffrn_reflns_number 25834
_diffrn_reflns_point_group_measured_fraction_full 0.000
_diffrn_reflns_point_group_measured_fraction_max 0.000
_diffrn_reflns_theta_full 68.200
_diffrn_reflns_theta_max 68.200
_diffrn_reflns_theta_min 3.781
_diffrn_standards_number 0
_exptl_absorpt_coefficient_mu 5.930
_exptl_absorpt_correction_T_max 0.553
_exptl_absorpt_correction_T_min 0.457
_exptl_absorpt_correction_type multi-scan
_exptl_absorpt_process_details 'ABSCOR (Rigaku, 1995)'
_exptl_crystal_colour yellow
_exptl_crystal_density_diffrn 1.326
_exptl_crystal_density_method 'not measured'
_exptl_crystal_description platelet
_exptl_crystal_F_000 952.00
_exptl_crystal_size_max 0.200
_exptl_crystal_size_mid 0.100
_exptl_crystal_size_min 0.100
_refine_diff_density_max 1.54
_refine_diff_density_min -1.44
_refine_ls_extinction_method none
_refine_ls_goodness_of_fit_ref 1.068
_refine_ls_hydrogen_treatment mixed
_refine_ls_number_parameters 547
_refine_ls_number_reflns 8152
_refine_ls_number_restraints 0
_refine_ls_R_factor_all 0.0673
_refine_ls_R_factor_gt 0.0572
_refine_ls_shift/su_max 0.001
_refine_ls_structure_factor_coef Fsqd
_refine_ls_weighting_details 'w = 1/[\s^2^(Fo^2^)+(0.0538P)^2^+1.0844P] where P=(Fo^2^+2Fc^2^)/3'
_refine_ls_weighting_scheme calc
_refine_ls_wR_factor_gt 0.1267
_refine_ls_wR_factor_ref 0.1322
_reflns_number_gt 7083
_reflns_number_total 8152
_reflns_threshold_expression F^2^>2.0\s(F^2^)
_cod_data_source_file jp5b02850_si_001.cif
_cod_data_source_block 3-LiI-MeCN
_cod_depositor_comments 'Adding full bibliography for 1520381--1520384.cif.'
_cod_original_cell_volume 2274.3153
_cod_database_code 1520382

loop_
_symmetry_equiv_pos_site_id
_space_group_symop_operation_xyz
1 +X,+Y,+Z
2 -X,-Y,-Z

loop_
_atom_site_label
_atom_site_type_symbol
_atom_site_fract_x
_atom_site_fract_y
_atom_site_fract_z
_atom_site_U_iso_or_equiv
_atom_site_adp_type
_atom_site_occupancy
_atom_site_site_symmetry_multiplicity
_atom_site_calc_flag
_atom_site_refinement_flags
I1 I 0.48754(3) 0.02160(2) 0.373083(12) 0.02907(11) Uani 1 2 d .
O1 O 0.1490(3) 0.3863(2) 0.46271(13) 0.0262(6) Uani 1 2 d .
O2 O 0.3481(3) 0.6468(2) 0.40748(12) 0.0231(6) Uani 1 2 d .
O3 O 0.1409(3) 0.2934(2) 0.63825(13) 0.0252(6) Uani 1 2 d .
O4 O -0.1270(3) 0.0794(2) 0.69758(13) 0.0260(6) Uani 1 2 d .
O5 O 0.3991(4) 0.2088(3) 0.51833(17) 0.0280(7) Uani 1 2 d .
N1 N 0.2462(4) 0.4875(3) 0.54762(15) 0.0211(7) Uani 1 2 d .
N2 N 0.3961(4) 0.6458(3) 0.51074(16) 0.0214(7) Uani 1 2 d .
N3 N 0.1880(4) 0.5081(3) 0.38224(15) 0.0219(7) Uani 1 2 d .
N4 N 0.0246(4) 0.2091(3) 0.55327(15) 0.0200(7) Uani 1 2 d .
N5 N -0.1698(4) 0.0838(3) 0.59310(16) 0.0210(7) Uani 1 2 d .
N6 N 0.0580(4) 0.1920(3) 0.72209(17) 0.0250(8) Uani 1 2 d .
N7 N 0.3013(4) -0.3680(3) 0.25866(18) 0.0343(9) Uani 1 2 d .
C1 C 0.2600(4) 0.5241(3) 0.48747(18) 0.0200(8) Uani 1 2 d .
C2 C 0.3355(4) 0.6108(3) 0.46409(19) 0.0202(8) Uani 1 2 d .
C3 C 0.1945(4) 0.4674(3) 0.44187(19) 0.0216(8) Uani 1 2 d .
C4 C 0.3761(4) 0.6146(3) 0.57639(19) 0.0208(8) Uani 1 2 d .
C5 C 0.4280(4) 0.6613(3) 0.62410(19) 0.0229(9) Uani 1 2 d .
C6 C 0.4014(5) 0.6286(3) 0.6888(2) 0.0251(9) Uani 1 2 d .
C7 C 0.3258(5) 0.5486(4) 0.7071(2) 0.0266(9) Uani 1 2 d .
C8 C 0.2757(5) 0.5005(3) 0.66025(19) 0.0241(9) Uani 1 2 d .
C9 C 0.2997(4) 0.5346(3) 0.59403(19) 0.0201(8) Uani 1 2 d .
C10 C 0.1272(5) 0.4565(3) 0.33597(19) 0.0237(9) Uani 1 2 d .
C11 C 0.2443(5) 0.3578(3) 0.29163(19) 0.0257(9) Uani 1 2 d .
C12 C 0.1748(5) 0.2915(4) 0.25312(19) 0.0275(9) Uani 1 2 d .
C13 C 0.2909(5) 0.1951(4) 0.2057(2) 0.0299(10) Uani 1 2 d .
C14 C 0.2228(5) 0.1148(4) 0.1774(2) 0.0294(10) Uani 1 2 d .
C15 C 0.3353(5) 0.0206(4) 0.1282(2) 0.0321(10) Uani 1 2 d .
C16 C 0.2708(5) -0.0642(4) 0.1021(2) 0.0293(10) Uani 1 2 d .
C17 C 0.3855(5) -0.1544(4) 0.0511(2) 0.0310(10) Uani 1 2 d .
C18 C 0.3217(5) -0.2369(4) 0.0223(2) 0.0294(10) Uani 1 2 d .
C19 C 0.4328(5) -0.3219(4) -0.0322(2) 0.0308(10) Uani 1 2 d .
C20 C 0.3667(5) -0.4055(4) -0.0586(2) 0.0318(10) Uani 1 2 d .
C21 C -0.0039(4) 0.1804(3) 0.61459(18) 0.0195(8) Uani 1 2 d .
C22 C -0.1036(5) 0.1109(3) 0.64005(19) 0.0226(9) Uani 1 2 d .
C23 C 0.0708(4) 0.2254(3) 0.66033(19) 0.0216(8) Uani 1 2 d .
C24 C -0.1413(5) 0.1112(3) 0.52733(19) 0.0228(9) Uani 1 2 d .
C25 C -0.2084(5) 0.0760(3) 0.48086(19) 0.0228(9) Uani 1 2 d .
C26 C -0.1747(5) 0.1053(3) 0.41513(19) 0.0216(8) Uani 1 2 d .
C27 C -0.0753(5) 0.1676(3) 0.39503(19) 0.0233(9) Uani 1 2 d .
C28 C -0.0094(5) 0.2025(3) 0.44038(19) 0.0225(9) Uani 1 2 d .
C29 C -0.0412(5) 0.1742(3) 0.50739(19) 0.0211(8) Uani 1 2 d .
C30 C 0.1145(5) 0.2402(4) 0.77101(19) 0.0271(9) Uani 1 2 d .
C31 C -0.0092(5) 0.3330(4) 0.8178(2) 0.0282(9) Uani 1 2 d .
C32 C 0.0475(5) 0.4158(4) 0.8506(2) 0.0300(10) Uani 1 2 d .
C33 C -0.0767(5) 0.5075(4) 0.8973(2) 0.0308(10) Uani 1 2 d .
C34 C -0.0251(5) 0.5986(4) 0.9257(2) 0.0306(10) Uani 1 2 d .
C35 C -0.1481(5) 0.6886(4) 0.9737(2) 0.0308(10) Uani 1 2 d .
C36 C -0.0933(5) 0.7780(4) 1.0026(2) 0.0309(10) Uani 1 2 d .
C37 C -0.2150(5) 0.8673(4) 1.0517(2) 0.0298(10) Uani 1 2 d .
C38 C -0.1623(5) 0.9561(4) 1.0809(2) 0.0296(10) Uani 1 2 d .
C39 C -0.2885(5) 1.0448(4) 1.1287(2) 0.0320(10) Uani 1 2 d .
C40 C -0.2435(5) 1.1365(4) 1.1611(2) 0.0336(10) Uani 1 2 d .
C41 C -0.1612(5) 1.0924(4) 1.2155(2) 0.0346(11) Uani 1 2 d .
C42 C 0.3769(5) -0.3120(4) 0.2584(2) 0.0298(10) Uani 1 2 d .
C43 C 0.4732(6) -0.2421(4) 0.2597(3) 0.0433(12) Uani 1 2 d .
C56 C 0.4735(6) -0.4866(4) -0.1160(2) 0.0421(13) Uani 1 2 d .
Li61 Li 0.1866(9) 0.3171(6) 0.5441(3) 0.0278(16) Uani 1 2 d .
H1 H 0.451(6) 0.692(4) 0.499(2) 0.047(15) Uiso 1 2 d .
H2 H -0.237(5) 0.049(4) 0.608(2) 0.027(12) Uiso 1 2 d .
H3 H 0.009(6) 0.156(4) 0.731(2) 0.043(17) Uiso 1 2 d .
H4 H 0.230(5) 0.567(4) 0.369(2) 0.036(13) Uiso 1 2 d .
H5 H 0.48097 0.7149 0.61207 0.0275 Uiso 1 2 calc R
H6 H 0.43509 0.66099 0.72167 0.0301 Uiso 1 2 calc R
H7 H 0.30868 0.52721 0.75209 0.0319 Uiso 1 2 calc R
H8 H 0.22565 0.44516 0.67249 0.0290 Uiso 1 2 calc R
H9 H 0.415(5) 0.168(4) 0.485(2) 0.032(14) Uiso 1 2 d .
H10A H 0.0826 0.51583 0.30729 0.0285 Uiso 1 2 calc R
H10B H 0.04751 0.42824 0.36197 0.0285 Uiso 1 2 calc R
H11A H 0.30171 0.30535 0.31977 0.0308 Uiso 1 2 calc R
H11B H 0.31385 0.38827 0.25952 0.0308 Uiso 1 2 calc R
H12A H 0.11336 0.34496 0.22683 0.0330 Uiso 1 2 calc R
H12B H 0.10871 0.25831 0.28539 0.0330 Uiso 1 2 calc R
H13A H 0.34416 0.22908 0.16823 0.0359 Uiso 1 2 calc R
H13B H 0.36426 0.15036 0.23011 0.0359 Uiso 1 2 calc R
H14A H 0.14676 0.16028 0.15444 0.0353 Uiso 1 2 calc R
H14B H 0.17221 0.07921 0.21486 0.0353 Uiso 1 2 calc R
H15A H 0.38202 0.05645 0.0897 0.0385 Uiso 1 2 calc R
H15B H 0.41421 -0.02193 0.1505 0.0385 Uiso 1 2 calc R
H16A H 0.18949 -0.02189 0.08111 0.0352 Uiso 1 2 calc R
H16B H 0.22794 -0.10295 0.14023 0.0352 Uiso 1 2 calc R
H17A H 0.43144 -0.11534 0.01399 0.0372 Uiso 1 2 calc R
H17B H 0.46463 -0.19864 0.07273 0.0372 Uiso 1 2 calc R
H18A H 0.23764 -0.19211 0.00365 0.0353 Uiso 1 2 calc R
H18B H 0.28215 -0.2798 0.05901 0.0353 Uiso 1 2 calc R
H19A H 0.51828 -0.36554 -0.01413 0.0370 Uiso 1 2 calc R
H19B H 0.47013 -0.27937 -0.06974 0.0370 Uiso 1 2 calc R
H20A H 0.33482 -0.45102 -0.02155 0.0382 Uiso 1 2 calc R
H20B H 0.27747 -0.36147 -0.07402 0.0382 Uiso 1 2 calc R
H21 H 0.407(4) 0.168(3) 0.550(2) 0.015(11) Uiso 1 2 d .
H25 H -0.27537 0.03299 0.49421 0.0274 Uiso 1 2 calc R
H26 H -0.21983 0.08257 0.3833 0.0259 Uiso 1 2 calc R
H27 H -0.05297 0.18623 0.34967 0.0279 Uiso 1 2 calc R
H28 H 0.05731 0.24554 0.42639 0.0270 Uiso 1 2 calc R
H30A H 0.19146 0.27346 0.74741 0.0325 Uiso 1 2 calc R
H30B H 0.16132 0.17853 0.79786 0.0325 Uiso 1 2 calc R
H31A H -0.08024 0.3765 0.79188 0.0339 Uiso 1 2 calc R
H31B H -0.06348 0.29586 0.85311 0.0339 Uiso 1 2 calc R
H32A H 0.10129 0.45339 0.81534 0.0359 Uiso 1 2 calc R
H32B H 0.11872 0.37244 0.87644 0.0359 Uiso 1 2 calc R
H33A H -0.15297 0.54533 0.87245 0.0369 Uiso 1 2 calc R
H33B H -0.12403 0.47013 0.93485 0.0369 Uiso 1 2 calc R
H34A H 0.01979 0.63736 0.88813 0.0367 Uiso 1 2 calc R
H34B H 0.05306 0.56056 0.94945 0.0367 Uiso 1 2 calc R
H35A H -0.19426 0.64996 1.01099 0.0370 Uiso 1 2 calc R
H35B H -0.22549 0.72792 0.94982 0.0370 Uiso 1 2 calc R
H36A H -0.01458 0.73836 1.02571 0.0371 Uiso 1 2 calc R
H36B H -0.04869 0.81737 0.9653 0.0371 Uiso 1 2 calc R
H37A H -0.29355 0.90687 1.02845 0.0358 Uiso 1 2 calc R
H37B H -0.25994 0.82765 1.08878 0.0358 Uiso 1 2 calc R
H38A H -0.11618 0.99548 1.04407 0.0355 Uiso 1 2 calc R
H38B H -0.08557 0.91726 1.10527 0.0355 Uiso 1 2 calc R
H39A H -0.3354 1.00432 1.16469 0.0384 Uiso 1 2 calc R
H39B H -0.36429 1.08324 1.10384 0.0384 Uiso 1 2 calc R
H40A H -0.17965 1.16703 1.12602 0.0403 Uiso 1 2 calc R
H40B H -0.33376 1.20033 1.18056 0.0403 Uiso 1 2 calc R
H41A H -0.2285 1.07241 1.25343 0.0415 Uiso 1 2 calc R
H41B H -0.12481 1.15185 1.23041 0.0415 Uiso 1 2 calc R
H41C H -0.07707 1.02438 1.19779 0.0415 Uiso 1 2 calc R
H43A H 0.42262 -0.16311 0.25135 0.0520 Uiso 1 2 calc R
H43B H 0.56475 -0.2721 0.225 0.0520 Uiso 1 2 calc R
H43C H 0.49733 -0.24407 0.30366 0.0520 Uiso 1 2 calc R
H56A H 0.5614 -0.53168 -0.10098 0.0505 Uiso 1 2 calc R
H56B H 0.50327 -0.44237 -0.15352 0.0505 Uiso 1 2 calc R
H56C H 0.4245 -0.53805 -0.13037 0.0505 Uiso 1 2 calc R

loop_
_atom_site_aniso_label
_atom_site_aniso_U_11
_atom_site_aniso_U_22
_atom_site_aniso_U_33
_atom_site_aniso_U_12
_atom_site_aniso_U_13
_atom_site_aniso_U_23
I1 0.03135(19) 0.02980(17) 0.03107(17) -0.01722(13) -0.00637(12) -0.00062(11)
O1 0.0332(18) 0.0231(14) 0.0292(15) -0.0167(13) -0.0097(13) -0.0004(11)
O2 0.0242(16) 0.0218(14) 0.0240(14) -0.0091(13) -0.0040(12) -0.0002(11)
O3 0.0289(17) 0.0252(15) 0.0266(15) -0.0149(13) -0.0076(12) -0.0008(11)
O4 0.0279(17) 0.0269(15) 0.0247(14) -0.0123(13) -0.0036(12) 0.0003(11)
O5 0.0324(19) 0.0248(16) 0.0280(17) -0.0109(14) -0.0061(14) -0.0009(14)
N1 0.0197(19) 0.0190(16) 0.0229(17) -0.0039(14) -0.0043(14) -0.0038(13)
N2 0.021(2) 0.0184(17) 0.0254(18) -0.0070(15) -0.0052(14) -0.0025(13)
N3 0.027(2) 0.0209(17) 0.0202(17) -0.0106(16) -0.0059(14) -0.0027(13)
N4 0.0163(18) 0.0184(16) 0.0227(17) -0.0018(14) -0.0040(13) -0.0048(13)
N5 0.0181(19) 0.0214(17) 0.0257(18) -0.0099(15) -0.0042(14) -0.0008(13)
N6 0.030(2) 0.0250(19) 0.0237(18) -0.0140(17) -0.0068(15) -0.0010(14)
N7 0.035(2) 0.034(2) 0.035(2) -0.0104(19) -0.0106(17) -0.0004(16)
C1 0.018(2) 0.0179(19) 0.024(2) -0.0060(17) -0.0043(16) -0.0033(15)
C2 0.013(2) 0.0168(19) 0.026(2) 0.0004(16) -0.0023(16) -0.0067(15)
C3 0.018(2) 0.020(2) 0.026(2) -0.0037(17) -0.0049(16) -0.0065(15)
C4 0.015(2) 0.0184(19) 0.026(2) -0.0015(17) -0.0031(16) -0.0041(15)
C5 0.019(2) 0.023(2) 0.029(2) -0.0091(18) -0.0065(17) -0.0049(16)
C6 0.022(2) 0.027(2) 0.029(2) -0.0082(19) -0.0089(17) -0.0069(17)
C7 0.026(2) 0.030(2) 0.024(2) -0.009(2) -0.0054(18) 0.0004(17)
C8 0.024(2) 0.024(2) 0.026(2) -0.0090(18) -0.0062(17) -0.0012(16)
C9 0.019(2) 0.0180(19) 0.023(2) -0.0034(17) -0.0067(16) -0.0045(15)
C10 0.025(2) 0.027(2) 0.022(2) -0.0110(19) -0.0071(17) -0.0034(16)
C11 0.026(2) 0.027(2) 0.025(2) -0.0118(19) -0.0032(17) -0.0037(17)
C12 0.029(3) 0.032(2) 0.024(2) -0.014(2) -0.0062(18) -0.0050(17)
C13 0.033(3) 0.031(2) 0.028(2) -0.014(2) -0.0048(19) -0.0063(17)
C14 0.037(3) 0.029(2) 0.026(2) -0.016(2) -0.0071(19) -0.0021(17)
C15 0.034(3) 0.031(2) 0.031(2) -0.013(2) -0.0043(19) -0.0067(18)
C16 0.028(3) 0.030(2) 0.031(2) -0.013(2) -0.0026(18) -0.0071(18)
C17 0.029(3) 0.031(2) 0.034(2) -0.013(2) -0.0034(19) -0.0065(18)
C18 0.030(3) 0.029(2) 0.030(2) -0.012(2) -0.0039(19) -0.0061(18)
C19 0.032(3) 0.030(2) 0.030(2) -0.013(2) -0.0029(19) -0.0027(18)
C20 0.035(3) 0.028(2) 0.031(2) -0.011(2) -0.004(2) -0.0066(18)
C21 0.018(2) 0.0143(18) 0.026(2) -0.0024(16) -0.0069(16) -0.0039(15)
C22 0.021(2) 0.0188(19) 0.025(2) -0.0033(17) -0.0023(17) -0.0045(15)
C23 0.018(2) 0.0166(19) 0.029(2) -0.0040(17) -0.0043(17) -0.0045(15)
C24 0.022(2) 0.0155(19) 0.027(2) -0.0001(17) -0.0059(17) -0.0035(15)
C25 0.019(2) 0.019(2) 0.032(2) -0.0075(17) -0.0053(17) -0.0027(16)
C26 0.019(2) 0.0147(19) 0.029(2) -0.0011(17) -0.0073(17) -0.0058(15)
C27 0.026(2) 0.0180(19) 0.024(2) -0.0051(18) -0.0054(17) -0.0039(15)
C28 0.020(2) 0.021(2) 0.026(2) -0.0080(18) -0.0032(17) -0.0029(16)
C29 0.021(2) 0.0157(19) 0.025(2) -0.0049(17) -0.0039(16) -0.0054(15)
C30 0.029(3) 0.034(2) 0.024(2) -0.016(2) -0.0092(18) -0.0005(17)
C31 0.028(3) 0.030(2) 0.029(2) -0.013(2) -0.0054(18) -0.0037(17)
C32 0.033(3) 0.035(2) 0.026(2) -0.016(2) -0.0070(19) -0.0051(18)
C33 0.034(3) 0.034(2) 0.028(2) -0.016(2) -0.0067(19) -0.0034(18)
C34 0.033(3) 0.032(2) 0.030(2) -0.013(2) -0.0080(19) -0.0032(18)
C35 0.029(3) 0.033(2) 0.031(2) -0.011(2) -0.0068(19) -0.0030(18)
C36 0.035(3) 0.031(2) 0.029(2) -0.013(2) -0.0063(19) -0.0047(18)
C37 0.026(3) 0.033(2) 0.033(2) -0.010(2) -0.0089(19) -0.0047(18)
C38 0.034(3) 0.029(2) 0.028(2) -0.011(2) -0.0089(19) -0.0034(17)
C39 0.027(3) 0.032(2) 0.036(2) -0.005(2) -0.010(2) -0.0044(19)
C40 0.033(3) 0.035(2) 0.032(2) -0.010(2) -0.006(2) -0.0066(19)
C41 0.033(3) 0.042(3) 0.033(2) -0.015(2) -0.010(2) -0.008(2)
C42 0.031(3) 0.027(2) 0.027(2) -0.004(2) -0.0031(19) -0.0050(17)
C43 0.036(3) 0.038(3) 0.053(3) -0.012(2) -0.003(2) -0.008(2)
C56 0.053(4) 0.037(3) 0.037(3) -0.017(3) -0.009(2) -0.007(2)
Li61 0.031(4) 0.027(4) 0.028(4) -0.011(3) -0.008(3) 0.001(3)

loop_
_atom_type_symbol
_atom_type_description
_atom_type_scat_dispersion_real
_atom_type_scat_dispersion_imag
_atom_type_scat_source
C C 0.0181 0.0091
;
International Tables for Crystallography
(Vol. C, Tables 4.2.6.8 and 6.1.1.4)
;
H H 0.0000 0.0000
;
International Tables for Crystallography
(Vol. C, Table 6.1.1.4)
;
N N 0.0311 0.0180
;
International Tables for Crystallography
(Vol. C, Tables 4.2.6.8 and 6.1.1.4)
;
O O 0.0492 0.0322
;
International Tables for Crystallography
(Vol. C, Tables 4.2.6.8 and 6.1.1.4)
;
I I -0.3257 6.8362
;
International Tables for Crystallography
(Vol. C, Tables 4.2.6.8 and 6.1.1.4)
;
Li Li 0.0008 0.0003
;
International Tables for Crystallography
(Vol. C, Tables 4.2.6.8 and 6.1.1.4)
;

loop_
_geom_angle_atom_site_label_1
_geom_angle_atom_site_label_2
_geom_angle_atom_site_label_3
_geom_angle
_geom_angle_publ_flag
C3 O1 Li61 121.6(4) yes
C23 O3 Li61 120.9(4) yes
C1 N1 C9 118.8(4) yes
C1 N1 Li61 107.4(3) yes
C9 N1 Li61 131.7(3) yes
C2 N2 C4 124.0(4) yes
C3 N3 C10 120.5(4) yes
C21 N4 C29 119.2(4) yes
C21 N4 Li61 108.3(3) yes
C29 N4 Li61 132.4(3) yes
C22 N5 C24 124.1(4) yes
C23 N6 C30 121.5(4) yes
N1 C1 C2 124.0(4) yes
N1 C1 C3 113.7(4) yes
C2 C1 C3 122.3(3) yes
O2 C2 N2 121.7(4) yes
O2 C2 C1 124.5(4) yes
N2 C2 C1 113.7(3) yes
O1 C3 N3 123.7(4) yes
O1 C3 C1 118.3(3) yes
N3 C3 C1 118.0(4) yes
N2 C4 C5 122.0(4) yes
N2 C4 C9 117.6(4) yes
C5 C4 C9 120.4(4) yes
C4 C5 C6 119.0(4) yes
C5 C6 C7 121.2(4) yes
C6 C7 C8 120.4(4) yes
C7 C8 C9 119.1(4) yes
N1 C9 C4 121.5(4) yes
N1 C9 C8 118.7(4) yes
C4 C9 C8 119.8(4) yes
N3 C10 C11 112.6(4) yes
C10 C11 C12 111.7(4) yes
C11 C12 C13 112.7(4) yes
C12 C13 C14 112.7(4) yes
C13 C14 C15 113.7(4) yes
C14 C15 C16 114.6(4) yes
C15 C16 C17 113.0(4) yes
C16 C17 C18 113.7(4) yes
C17 C18 C19 114.1(4) yes
C18 C19 C20 112.9(4) yes
C19 C20 C56 113.6(4) yes
N4 C21 C22 124.3(4) yes
N4 C21 C23 114.6(4) yes
C22 C21 C23 121.1(3) yes
O4 C22 N5 121.7(4) yes
O4 C22 C21 124.9(4) yes
N5 C22 C21 113.4(3) yes
O3 C23 N6 123.1(4) yes
O3 C23 C21 118.6(3) yes
N6 C23 C21 118.3(4) yes
N5 C24 C25 121.2(4) yes
N5 C24 C29 118.2(4) yes
C25 C24 C29 120.6(4) yes
C24 C25 C26 118.7(4) yes
C25 C26 C27 121.0(4) yes
C26 C27 C28 120.6(4) yes
C27 C28 C29 119.8(4) yes
N4 C29 C24 120.6(3) yes
N4 C29 C28 120.1(4) yes
C24 C29 C28 119.3(4) yes
N6 C30 C31 111.6(4) yes
C30 C31 C32 113.3(4) yes
C31 C32 C33 112.8(4) yes
C32 C33 C34 113.9(4) yes
C33 C34 C35 114.1(4) yes
C34 C35 C36 113.2(4) yes
C35 C36 C37 113.7(4) yes
C36 C37 C38 114.3(4) yes
C37 C38 C39 112.3(4) yes
C38 C39 C40 115.4(4) yes
C39 C40 C41 113.3(4) yes
N7 C42 C43 178.5(5) yes
O1 Li61 O3 155.4(4) yes
O1 Li61 O5 105.2(3) yes
O1 Li61 N1 75.7(3) yes
O1 Li61 N4 96.8(4) yes
O3 Li61 O5 99.4(3) yes
O3 Li61 N1 99.9(4) yes
O3 Li61 N4 76.5(3) yes
O5 Li61 N1 97.3(4) yes
O5 Li61 N4 108.4(3) yes
N1 Li61 N4 154.3(3) yes
Li61 O5 H9 113(3) no
Li61 O5 H21 104(2) no
H9 O5 H21 109(4) no
C2 N2 H1 119(3) no
C4 N2 H1 117(3) no
C3 N3 H4 118(3) no
C10 N3 H4 121(3) no
C22 N5 H2 116(3) no
C24 N5 H2 120(3) no
C23 N6 H3 115(4) no
C30 N6 H3 123(4) no
C4 C5 H5 120.504 no
C6 C5 H5 120.482 no
C5 C6 H6 119.393 no
C7 C6 H6 119.393 no
C6 C7 H7 119.800 no
C8 C7 H7 119.808 no
C7 C8 H8 120.438 no
C9 C8 H8 120.431 no
N3 C10 H10A 109.074 no
N3 C10 H10B 109.070 no
C11 C10 H10A 109.067 no
C11 C10 H10B 109.082 no
H10A C10 H10B 107.829 no
C10 C11 H11A 109.258 no
C10 C11 H11B 109.273 no
C12 C11 H11A 109.267 no
C12 C11 H11B 109.277 no
H11A C11 H11B 107.943 no
C11 C12 H12A 109.046 no
C11 C12 H12B 109.058 no
C13 C12 H12A 109.040 no
C13 C12 H12B 109.046 no
H12A C12 H12B 107.809 no
C12 C13 H13A 109.049 no
C12 C13 H13B 109.041 no
C14 C13 H13A 109.051 no
C14 C13 H13B 109.047 no
H13A C13 H13B 107.815 no
C13 C14 H14A 108.816 no
C13 C14 H14B 108.816 no
C15 C14 H14A 108.813 no
C15 C14 H14B 108.821 no
H14A C14 H14B 107.688 no
C14 C15 H15A 108.617 no
C14 C15 H15B 108.618 no
C16 C15 H15A 108.625 no
C16 C15 H15B 108.607 no
H15A C15 H15B 107.579 no
C15 C16 H16A 108.975 no
C15 C16 H16B 108.992 no
C17 C16 H16A 108.980 no
C17 C16 H16B 108.983 no
H16A C16 H16B 107.777 no
C16 C17 H17A 108.821 no
C16 C17 H17B 108.816 no
C18 C17 H17A 108.812 no
C18 C17 H17B 108.818 no
H17A C17 H17B 107.687 no
C17 C18 H18A 108.721 no
C17 C18 H18B 108.722 no
C19 C18 H18A 108.720 no
C19 C18 H18B 108.717 no
H18A C18 H18B 107.622 no
C18 C19 H19A 109.014 no
C18 C19 H19B 109.011 no
C20 C19 H19A 109.018 no
C20 C19 H19B 109.019 no
H19A C19 H19B 107.788 no
C19 C20 H20A 108.843 no
C19 C20 H20B 108.844 no
C56 C20 H20A 108.836 no
C56 C20 H20B 108.834 no
H20A C20 H20B 107.699 no
C24 C25 H25 120.680 no
C26 C25 H25 120.664 no
C25 C26 H26 119.517 no
C27 C26 H26 119.510 no
C26 C27 H27 119.691 no
C28 C27 H27 119.682 no
C27 C28 H28 120.097 no
C29 C28 H28 120.092 no
N6 C30 H30A 109.314 no
N6 C30 H30B 109.318 no
C31 C30 H30A 109.307 no
C31 C30 H30B 109.307 no
H30A C30 H30B 107.960 no
C30 C31 H31A 108.918 no
C30 C31 H31B 108.923 no
C32 C31 H31A 108.916 no
C32 C31 H31B 108.913 no
H31A C31 H31B 107.750 no
C31 C32 H32A 109.034 no
C31 C32 H32B 109.036 no
C33 C32 H32A 109.044 no
C33 C32 H32B 109.044 no
H32A C32 H32B 107.803 no
C32 C33 H33A 108.765 no
C32 C33 H33B 108.771 no
C34 C33 H33A 108.765 no
C34 C33 H33B 108.768 no
H33A C33 H33B 107.650 no
C33 C34 H34A 108.731 no
C33 C34 H34B 108.726 no
C35 C34 H34A 108.734 no
C35 C34 H34B 108.723 no
H34A C34 H34B 107.633 no
C34 C35 H35A 108.929 no
C34 C35 H35B 108.930 no
C36 C35 H35A 108.934 no
C36 C35 H35B 108.928 no
H35A C35 H35B 107.748 no
C35 C36 H36A 108.830 no
C35 C36 H36B 108.820 no
C37 C36 H36A 108.834 no
C37 C36 H36B 108.826 no
H36A C36 H36B 107.689 no
C36 C37 H37A 108.692 no
C36 C37 H37B 108.683 no
C38 C37 H37A 108.695 no
C38 C37 H37B 108.686 no
H37A C37 H37B 107.606 no
C37 C38 H38A 109.136 no
C37 C38 H38B 109.142 no
C39 C38 H38A 109.136 no
C39 C38 H38B 109.133 no
H38A C38 H38B 107.858 no
C38 C39 H39A 108.423 no
C38 C39 H39B 108.423 no
C40 C39 H39A 108.418 no
C40 C39 H39B 108.418 no
H39A C39 H39B 107.468 no
C39 C40 H40A 108.917 no
C39 C40 H40B 108.921 no
C41 C40 H40A 108.923 no
C41 C40 H40B 108.920 no
H40A C40 H40B 107.738 no
C40 C41 H41A 109.469 no
C40 C41 H41B 109.476 no
C40 C41 H41C 109.468 no
H41A C41 H41B 109.477 no
H41A C41 H41C 109.467 no
H41B C41 H41C 109.470 no
C42 C43 H43A 109.473 no
C42 C43 H43B 109.466 no
C42 C43 H43C 109.476 no
H43A C43 H43B 109.470 no
H43A C43 H43C 109.467 no
H43B C43 H43C 109.476 no
C20 C56 H56A 109.468 no
C20 C56 H56B 109.464 no
C20 C56 H56C 109.470 no
H56A C56 H56B 109.470 no
H56A C56 H56C 109.473 no
H56B C56 H56C 109.484 no

loop_
_geom_bond_atom_site_label_1
_geom_bond_atom_site_label_2
_geom_bond_distance
_geom_bond_publ_flag
O1 C3 1.242(5) yes
O1 Li61 1.926(8) yes
O2 C2 1.233(5) yes
O3 C23 1.251(5) yes
O3 Li61 1.924(7) yes
O4 C22 1.234(5) yes
O5 Li61 2.047(7) yes
N1 C1 1.303(5) yes
N1 C9 1.387(6) yes
N1 Li61 2.339(9) yes
N2 C2 1.365(6) yes
N2 C4 1.385(5) yes
N3 C3 1.326(5) yes
N3 C10 1.463(6) yes
N4 C21 1.297(5) yes
N4 C29 1.386(6) yes
N4 Li61 2.323(10) yes
N5 C22 1.366(6) yes
N5 C24 1.376(5) yes
N6 C23 1.320(5) yes
N6 C30 1.454(7) yes
N7 C42 1.147(7) yes
C1 C2 1.485(6) yes
C1 C3 1.521(7) yes
C4 C5 1.396(7) yes
C4 C9 1.401(6) yes
C5 C6 1.376(6) yes
C6 C7 1.396(7) yes
C7 C8 1.381(7) yes
C8 C9 1.409(5) yes
C10 C11 1.524(5) yes
C11 C12 1.526(7) yes
C12 C13 1.534(5) yes
C13 C14 1.524(8) yes
C14 C15 1.524(5) yes
C15 C16 1.523(8) yes
C16 C17 1.525(5) yes
C17 C18 1.521(8) yes
C18 C19 1.521(5) yes
C19 C20 1.525(8) yes
C20 C56 1.521(5) yes
C21 C22 1.484(6) yes
C21 C23 1.508(6) yes
C24 C25 1.406(7) yes
C24 C29 1.408(6) yes
C25 C26 1.387(5) yes
C26 C27 1.397(6) yes
C27 C28 1.378(7) yes
C28 C29 1.406(5) yes
C30 C31 1.533(5) yes
C31 C32 1.520(7) yes
C32 C33 1.527(5) yes
C33 C34 1.524(8) yes
C34 C35 1.525(5) yes
C35 C36 1.532(7) yes
C36 C37 1.526(5) yes
C37 C38 1.517(7) yes
C38 C39 1.528(5) yes
C39 C40 1.530(8) yes
C40 C41 1.519(7) yes
C42 C43 1.452(8) yes
O5 H9 0.81(5) no
O5 H21 0.82(4) no
N2 H1 0.89(6) no
N3 H4 0.94(5) no
N5 H2 0.89(5) no
N6 H3 0.73(6) no
C5 H5 0.950 no
C6 H6 0.950 no
C7 H7 0.950 no
C8 H8 0.950 no
C10 H10A 0.990 no
C10 H10B 0.990 no
C11 H11A 0.990 no
C11 H11B 0.990 no
C12 H12A 0.990 no
C12 H12B 0.990 no
C13 H13A 0.990 no
C13 H13B 0.990 no
C14 H14A 0.990 no
C14 H14B 0.990 no
C15 H15A 0.990 no
C15 H15B 0.990 no
C16 H16A 0.990 no
C16 H16B 0.990 no
C17 H17A 0.990 no
C17 H17B 0.990 no
C18 H18A 0.990 no
C18 H18B 0.990 no
C19 H19A 0.990 no
C19 H19B 0.990 no
C20 H20A 0.990 no
C20 H20B 0.990 no
C25 H25 0.950 no
C26 H26 0.950 no
C27 H27 0.950 no
C28 H28 0.950 no
C30 H30A 0.990 no
C30 H30B 0.990 no
C31 H31A 0.990 no
C31 H31B 0.990 no
C32 H32A 0.990 no
C32 H32B 0.990 no
C33 H33A 0.990 no
C33 H33B 0.990 no
C34 H34A 0.990 no
C34 H34B 0.990 no
C35 H35A 0.990 no
C35 H35B 0.990 no
C36 H36A 0.990 no
C36 H36B 0.990 no
C37 H37A 0.990 no
C37 H37B 0.990 no
C38 H38A 0.990 no
C38 H38B 0.990 no
C39 H39A 0.990 no
C39 H39B 0.990 no
C40 H40A 0.990 no
C40 H40B 0.990 no
C41 H41A 0.980 no
C41 H41B 0.980 no
C41 H41C 0.980 no
C43 H43A 0.980 no
C43 H43B 0.980 no
C43 H43C 0.980 no
C56 H56A 0.980 no
C56 H56B 0.980 no
C56 H56C 0.980 no

loop_
_geom_contact_atom_site_label_1
_geom_contact_atom_site_label_2
_geom_contact_distance
_geom_contact_publ_flag
_geom_contact_site_symmetry_2
O1 C10 2.766(5) no .
O1 C11 3.421(5) no .
O1 C28 3.179(6) no .
O2 N1 3.588(4) no .
O2 N3 2.749(5) no .
O2 C3 3.010(5) no .
O2 C4 3.548(5) no .
O3 C8 3.268(6) no .
O3 C30 2.771(5) no .
O4 N4 3.587(4) no .
O4 N6 2.703(6) no .
O4 C23 2.982(6) no .
O4 C24 3.543(5) no .
N1 N2 2.767(5) no .
N1 N3 3.560(5) no .
N3 C2 2.945(6) no .
N4 N5 2.764(5) no .
N4 N6 3.552(5) no .
N6 C22 2.906(7) no .
C1 C4 2.749(6) no .
C1 C8 3.590(6) no .
C2 C9 2.802(5) no .
C3 C11 3.254(6) no .
C4 C7 2.777(6) no .
C5 C8 2.808(7) no .
C6 C9 2.773(7) no .
C21 C24 2.738(7) no .
C21 C28 3.596(6) no .
C22 C29 2.811(5) no .
C23 C31 3.339(6) no .
C24 C27 2.780(5) no .
C25 C28 2.812(7) no .
C26 C29 2.789(7) no .
C38 C41 3.249(7) no .
I1 O5 3.568(3) no .
O1 O1 3.432(3) no 2_566
O1 C3 3.429(4) no 2_566
O2 N4 3.430(4) no 2_566
O2 N5 3.242(4) no 2_566
O2 N7 3.203(5) no 1_565
O2 C4 3.577(4) no 2_666
O2 C8 3.518(5) no 2_666
O2 C9 3.470(5) no 2_666
O2 C21 3.504(5) no 2_566
O2 C22 3.489(5) no 2_566
O2 C24 3.155(4) no 2_566
O2 C29 3.255(4) no 2_566
O2 C42 3.063(5) no 1_565
O2 C43 3.438(6) no 1_565
O3 N3 3.496(4) no 2_566
O3 C10 3.332(4) no 2_566
O4 N7 3.466(4) no 2_556
O4 C26 3.490(4) no 2_556
O4 C27 3.398(4) no 2_556
O4 C42 3.126(5) no 2_556
O4 C43 3.280(5) no 2_556
O5 I1 3.568(3) no .
O5 N2 3.016(5) no 2_666
O5 C25 3.574(5) no 1_655
N1 N2 3.309(4) no 2_666
N2 O5 3.016(5) no 2_666
N2 N1 3.309(4) no 2_666
N2 N2 3.518(4) no 2_666
N2 C1 3.373(5) no 2_666
N2 C2 3.552(5) no 2_666
N2 C4 3.524(4) no 2_666
N2 C9 3.405(4) no 2_666
N2 C24 3.467(5) no 2_566
N2 C25 3.340(5) no 2_566
N2 C26 3.313(4) no 2_566
N2 C27 3.438(4) no 2_566
N2 C28 3.570(5) no 2_566
N2 C29 3.590(5) no 2_566
N3 O3 3.496(4) no 2_566
N3 N4 3.555(4) no 2_566
N3 N7 3.107(5) no 1_565
N4 O2 3.430(4) no 2_566
N4 N3 3.555(4) no 2_566
N4 C25 3.416(5) no 2_556
N5 O2 3.242(4) no 2_566
N5 C25 3.591(5) no 2_556
N5 C26 3.421(5) no 2_556
N5 C27 3.330(5) no 2_556
N5 C28 3.421(5) no 2_556
N5 C29 3.584(4) no 2_556
N6 N7 3.446(5) no 2_556
N7 O2 3.203(5) no 1_545
N7 O4 3.466(4) no 2_556
N7 N3 3.107(5) no 1_545
N7 N6 3.446(5) no 2_556
N7 C10 3.310(6) no 1_545
N7 C22 3.562(5) no 2_556
N7 C23 3.532(5) no 2_556
N7 C31 3.455(7) no 2_556
N7 C56 3.386(5) no 2_645
C1 N2 3.373(5) no 2_666
C1 C4 3.388(5) no 2_666
C1 C5 3.533(5) no 2_666
C2 N2 3.552(5) no 2_666
C2 C4 3.248(5) no 2_666
C2 C9 3.395(5) no 2_666
C2 C24 3.352(5) no 2_566
C2 C28 3.478(5) no 2_566
C2 C29 3.199(5) no 2_566
C3 O1 3.429(4) no 2_566
C3 C5 3.482(5) no 2_666
C4 O2 3.577(4) no 2_666
C4 N2 3.524(4) no 2_666
C4 C1 3.388(5) no 2_666
C4 C2 3.248(5) no 2_666
C4 C26 3.392(5) no 2_566
C4 C27 3.256(5) no 2_566
C5 C1 3.533(5) no 2_666
C5 C3 3.482(5) no 2_666
C5 C26 3.394(5) no 2_566
C5 C27 3.544(6) no 2_566
C8 O2 3.518(5) no 2_666
C9 O2 3.470(5) no 2_666
C9 N2 3.405(4) no 2_666
C9 C2 3.395(5) no 2_666
C10 O3 3.332(4) no 2_566
C10 N7 3.310(6) no 1_565
C21 O2 3.504(5) no 2_566
C21 C25 3.525(5) no 2_556
C21 C26 3.406(5) no 2_556
C22 O2 3.489(5) no 2_566
C22 N7 3.562(5) no 2_556
C22 C26 3.166(5) no 2_556
C22 C27 3.341(5) no 2_556
C22 C42 3.345(5) no 2_556
C23 N7 3.532(5) no 2_556
C24 O2 3.155(4) no 2_566
C24 N2 3.467(5) no 2_566
C24 C2 3.352(5) no 2_566
C24 C24 3.231(5) no 2_556
C24 C25 3.451(5) no 2_556
C24 C29 3.419(5) no 2_556
C25 O5 3.574(5) no 1_455
C25 N2 3.340(5) no 2_566
C25 N4 3.416(5) no 2_556
C25 N5 3.591(5) no 2_556
C25 C21 3.525(5) no 2_556
C25 C24 3.451(5) no 2_556
C25 C29 3.338(5) no 2_556
C26 O4 3.490(4) no 2_556
C26 N2 3.313(4) no 2_566
C26 N5 3.421(5) no 2_556
C26 C4 3.392(5) no 2_566
C26 C5 3.394(5) no 2_566
C26 C21 3.406(5) no 2_556
C26 C22 3.166(5) no 2_556
C27 O4 3.398(4) no 2_556
C27 N2 3.438(4) no 2_566
C27 N5 3.330(5) no 2_556
C27 C4 3.256(5) no 2_566
C27 C5 3.544(6) no 2_566
C27 C22 3.341(5) no 2_556
C28 N2 3.570(5) no 2_566
C28 N5 3.421(5) no 2_556
C28 C2 3.478(5) no 2_566
C29 O2 3.255(4) no 2_566
C29 N2 3.590(5) no 2_566
C29 N5 3.584(4) no 2_556
C29 C2 3.199(5) no 2_566
C29 C24 3.419(5) no 2_556
C29 C25 3.338(5) no 2_556
C31 N7 3.455(7) no 2_556
C42 O2 3.063(5) no 1_545
C42 O4 3.126(5) no 2_556
C42 C22 3.345(5) no 2_556
C42 C56 3.588(6) no 2_645
C43 O2 3.438(6) no 1_545
C43 O4 3.280(5) no 2_556
C56 N7 3.386(5) no 2_645
C56 C42 3.588(6) no 2_645
O1 H4 3.09(5) no .
O1 H9 3.22(4) no .
O1 H10B 2.4697 no .
O1 H11A 3.0064 no .
O1 H28 2.3642 no .
O2 H1 2.46(6) no .
O2 H4 1.99(6) no .
O3 H3 2.87(6) no .
O3 H8 2.4194 no .
O3 H21 2.81(3) no .
O3 H30A 2.3945 no .
O3 H30B 3.5781 no .
O3 H31A 3.3673 no .
O4 H2 2.41(5) no .
O4 H3 2.07(7) no .
N1 H8 2.5872 no .
N2 H5 2.6366 no .
N3 H11A 2.6168 no .
N3 H11B 2.7629 no .
N4 H21 3.58(4) no .
N4 H28 2.6047 no .
N5 H25 2.6275 no .
N6 H31A 2.5242 no .
N6 H31B 2.8301 no .
N7 H43A 3.0730 no .
N7 H43B 3.0706 no .
N7 H43C 3.0588 no .
C1 H1 3.21(6) no .
C1 H4 2.54(5) no .
C2 H4 2.52(5) no .
C3 H10A 3.1765 no .
C3 H10B 2.5368 no .
C3 H11A 3.0037 no .
C3 H28 3.4195 no .
C4 H6 3.2476 no .
C4 H8 3.2906 no .
C5 H1 2.56(5) no .
C5 H7 3.2668 no .
C6 H8 3.2696 no .
C7 H5 3.2738 no .
C7 H32A 3.2233 no .
C8 H6 3.2609 no .
C8 H30A 3.5030 no .
C8 H32A 3.3911 no .
C9 H1 3.17(5) no .
C9 H5 3.2866 no .
C9 H7 3.2661 no .
C10 H12A 2.6884 no .
C10 H12B 2.7272 no .
C10 H28 3.3207 no .
C11 H4 2.99(5) no .
C11 H13A 2.8155 no .
C11 H13B 2.6591 no .
C11 H28 3.4720 no .
C12 H10A 2.7869 no .
C12 H10B 2.6350 no .
C12 H14A 2.7118 no .
C12 H14B 2.7395 no .
C12 H27 3.1964 no .
C12 H28 3.5807 no .
C13 H11A 2.7561 no .
C13 H11B 2.7176 no .
C13 H15A 2.7551 no .
C13 H15B 2.7126 no .
C14 H12A 2.8142 no .
C14 H12B 2.6578 no .
C14 H16A 2.7406 no .
C14 H16B 2.7719 no .
C15 H13A 2.7289 no .
C15 H13B 2.7561 no .
C15 H17A 2.7073 no .
C15 H17B 2.7417 no .
C16 H14A 2.7742 no .
C16 H14B 2.7322 no .
C16 H18A 2.7048 no .
C16 H18B 2.7628 no .
C17 H15A 2.7041 no .
C17 H15B 2.7359 no .
C17 H19A 2.7337 no .
C17 H19B 2.7568 no .
C18 H16A 2.7227 no .
C18 H16B 2.7566 no .
C18 H20A 2.7461 no .
C18 H20B 2.6969 no .
C19 H17A 2.7127 no .
C19 H17B 2.7704 no .
C19 H56A 2.7470 no .
C19 H56B 2.7515 no .
C19 H56C 3.3808 no .
C20 H18A 2.7297 no .
C20 H18B 2.7061 no .
C21 H2 3.18(5) no .
C21 H3 2.43(5) no .
C22 H3 2.51(6) no .
C23 H8 3.4978 no .
C23 H21 3.41(4) no .
C23 H30A 2.5083 no .
C23 H30B 3.1386 no .
C23 H31A 3.0970 no .
C24 H26 3.2620 no .
C24 H28 3.2882 no .
C25 H2 2.59(4) no .
C25 H27 3.2738 no .
C26 H28 3.2680 no .
C27 H12B 2.9770 no .
C27 H25 3.2812 no .
C28 H10B 3.3200 no .
C28 H12B 3.2742 no .
C28 H26 3.2618 no .
C29 H2 3.20(5) no .
C29 H25 3.3043 no .
C29 H27 3.2667 no .
C30 H8 3.4872 no .
C30 H32A 2.7382 no .
C30 H32B 2.7349 no .
C31 H3 2.76(6) no .
C31 H33A 2.6801 no .
C31 H33B 2.7604 no .
C32 H7 3.4860 no .
C32 H30A 2.6056 no .
C32 H30B 2.9125 no .
C32 H34A 2.7529 no .
C32 H34B 2.7317 no .
C33 H31A 2.7226 no .
C33 H31B 2.7191 no .
C33 H35A 2.7405 no .
C33 H35B 2.7550 no .
C34 H32A 2.7108 no .
C34 H32B 2.7897 no .
C34 H36A 2.7290 no .
C34 H36B 2.7434 no .
C35 H33A 2.7549 no .
C35 H33B 2.7337 no .
C35 H37A 2.7427 no .
C35 H37B 2.7393 no .
C36 H34A 2.7398 no .
C36 H34B 2.7252 no .
C36 H38A 2.7417 no .
C36 H38B 2.7566 no .
C37 H35A 2.7404 no .
C37 H35B 2.7545 no .
C37 H39A 2.6967 no .
C37 H39B 2.7087 no .
C38 H36A 2.7432 no .
C38 H36B 2.7466 no .
C38 H40A 2.7044 no .
C38 H40B 3.3997 no .
C38 H41C 2.9139 no .
C39 H37A 2.6979 no .
C39 H37B 2.7132 no .
C39 H41A 2.7955 no .
C39 H41B 3.3781 no .
C39 H41C 2.6971 no .
C40 H38A 2.7883 no .
C40 H38B 2.7768 no .
C41 H38B 2.9492 no .
C41 H39A 2.6526 no .
C41 H39B 3.3646 no .
C56 H19A 2.7630 no .
C56 H19B 2.7144 no .
Li61 H8 3.2333 no .
Li61 H28 3.2028 no .
H1 H5 2.4305 no .
H2 H25 2.4594 no .
H3 H30A 2.6718 no .
H3 H30B 2.3025 no .
H3 H31A 2.7920 no .
H3 H31B 2.8781 no .
H4 H10A 2.3350 no .
H4 H10B 2.8342 no .
H4 H11A 3.2052 no .
H4 H11B 2.9649 no .
H5 H6 2.3246 no .
H6 H7 2.3348 no .
H7 H8 2.3342 no .
H7 H32A 2.5456 no .
H7 H34A 3.4370 no .
H8 H30A 2.6559 no .
H8 H32A 2.9035 no .
H10A H11A 2.8633 no .
H10A H11B 2.3230 no .
H10A H12A 2.5878 no .
H10A H12B 3.1251 no .
H10B H11A 2.4411 no .
H10B H11B 2.8629 no .
H10B H12A 2.8338 no .
H10B H12B 2.4670 no .
H10B H27 3.4241 no .
H10B H28 2.5812 no .
H11A H12A 2.8687 no .
H11A H12B 2.3662 no .
H11A H13A 3.1603 no .
H11A H13B 2.5020 no .
H11A H28 3.1105 no .
H11B H12A 2.3962 no .
H11B H12B 2.8687 no .
H11B H13A 2.6279 no .
H11B H13B 2.8612 no .
H12A H13A 2.3270 no .
H12A H13B 2.8677 no .
H12A H14A 2.6213 no .
H12A H14B 3.1420 no .
H12A H27 3.5719 no .
H12B H13A 2.8677 no .
H12B H13B 2.4507 no .
H12B H14A 2.8589 no .
H12B H14B 2.4834 no .
H12B H27 2.2101 no .
H12B H28 2.8377 no .
H13A H14A 2.3865 no .
H13A H14B 2.8636 no .
H13A H15A 2.5627 no .
H13A H15B 2.9581 no .
H13B H14A 2.8635 no .
H13B H14B 2.3646 no .
H13B H15A 3.0660 no .
H13B H15B 2.5466 no .
H14A H15A 2.3549 no .
H14A H15B 2.8597 no .
H14A H16A 2.5840 no .
H14A H16B 3.0891 no .
H14B H15A 2.8599 no .
H14B H15B 2.3896 no .
H14B H16A 2.9753 no .
H14B H16B 2.5727 no .
H14B H27 3.1344 no .
H15A H16A 2.3854 no .
H15A H16B 2.8606 no .
H15A H17A 2.4948 no .
H15A H17B 2.9944 no .
H15B H16A 2.8606 no .
H15B H16B 2.3598 no .
H15B H17A 2.9906 no .
H15B H17B 2.5658 no .
H16A H17A 2.3893 no .
H16A H17B 2.8634 no .
H16A H18A 2.5035 no .
H16A H18B 3.0302 no .
H16B H17A 2.8632 no .
H16B H17B 2.3618 no .
H16B H18A 2.9929 no .
H16B H18B 2.6022 no .
H17A H18A 2.3939 no .
H17A H18B 2.8580 no .
H17A H19A 2.9577 no .
H17A H19B 2.5462 no .
H17B H18A 2.8579 no .
H17B H18B 2.3471 no .
H17B H19A 2.5831 no .
H17B H19B 3.0828 no .
H18A H19A 2.8605 no .
H18A H19B 2.3627 no .
H18A H20A 3.0464 no .
H18A H20B 2.5157 no .
H18B H19A 2.3816 no .
H18B H19B 2.8604 no .
H18B H20A 2.5431 no .
H18B H20B 2.9343 no .
H19A H20A 2.3567 no .
H19A H20B 2.8635 no .
H19A H56A 2.5975 no .
H19A H56B 3.0707 no .
H19B H20A 2.8635 no .
H19B H20B 2.3959 no .
H19B H56A 2.9891 no .
H19B H56B 2.5509 no .
H20A H56A 2.3685 no .
H20A H56B 2.8564 no .
H20A H56C 2.3487 no .
H20B H56A 2.8566 no .
H20B H56B 2.3647 no .
H20B H56C 2.3524 no .
H25 H26 2.3393 no .
H26 H27 2.3351 no .
H27 H28 2.3251 no .
H30A H31A 2.5187 no .
H30A H31B 2.8515 no .
H30A H32A 2.4394 no .
H30A H32B 2.7772 no .
H30B H31A 2.8502 no .
H30B H31B 2.2738 no .
H30B H32A 3.2577 no .
H30B H32B 2.7631 no .
H31A H32A 2.3718 no .
H31A H32B 2.8619 no .
H31A H33A 2.4907 no .
H31A H33B 3.0564 no .
H31B H32A 2.8618 no .
H31B H32B 2.3743 no .
H31B H33A 2.9275 no .
H31B H33B 2.5730 no .
H32A H33A 2.4107 no .
H32A H33B 2.8645 no .
H32A H34A 2.5361 no .
H32A H34B 2.9436 no .
H32B H33A 2.8642 no .
H32B H33B 2.3468 no .
H32B H34A 3.0984 no .
H32B H34B 2.5982 no .
H33A H34A 2.3642 no .
H33A H34B 2.8608 no .
H33A H35A 3.0269 no .
H33A H35B 2.5832 no .
H33B H34A 2.8606 no .
H33B H34B 2.3814 no .
H33B H35A 2.5449 no .
H33B H35B 3.0163 no .
H34A H35A 2.8623 no .
H34A H35B 2.3686 no .
H34A H36A 3.0057 no .
H34A H36B 2.5610 no .
H34B H35A 2.3801 no .
H34B H35B 2.8624 no .
H34B H36A 2.5300 no .
H34B H36B 3.0056 no .
H35A H36A 2.3877 no .
H35A H36B 2.8688 no .
H35A H37A 3.0089 no .
H35A H37B 2.5497 no .
H35B H36A 2.8687 no .
H35B H36B 2.3760 no .
H35B H37A 2.5685 no .
H35B H37B 3.0257 no .
H36A H37A 2.8622 no .
H36A H37B 2.3757 no .
H36A H38A 3.0120 no .
H36A H38B 2.5753 no .
H36B H37A 2.3731 no .
H36B H37B 2.8622 no .
H36B H38A 2.5629 no .
H36B H38B 3.0404 no .
H37A H38A 2.3748 no .
H37A H38B 2.8579 no .
H37A H39A 2.9486 no .
H37A H39B 2.5020 no .
H37B H38A 2.8579 no .
H37B H38B 2.3626 no .
H37B H39A 2.5056 no .
H37B H39B 2.9905 no .
H38A H39A 2.8638 no .
H38A H39B 2.3718 no .
H38A H40A 2.5455 no .
H38A H40B 3.5999 no .
H38A H41C 3.2976 no .
H38B H39A 2.3812 no .
H38B H39B 2.8640 no .
H38B H40A 2.9315 no .
H38B H41A 3.3853 no .
H38B H41C 2.3524 no .
H39A H40A 2.8580 no .
H39A H40B 2.4380 no .
H39A H41A 2.5487 no .
H39A H41B 3.5781 no .
H39A H41C 2.8211 no .
H39B H40A 2.4433 no .
H39B H40B 2.2692 no .
H39B H41A 3.5898 no .
H40A H41A 2.8530 no .
H40A H41B 2.3141 no .
H40A H41C 2.4055 no .
H40B H41A 2.3283 no .
H40B H41B 2.3896 no .
H40B H41C 2.8548 no .
I1 H2 2.76(5) no 2_556
I1 H5 3.3644 no 2_666
I1 H9 2.76(5) no .
I1 H13B 3.5901 no .
I1 H21 2.86(4) no 2_656
I1 H25 3.2280 no 2_556
I1 H26 3.2000 no 1_655
I1 H41A 3.4679 no 1_644
I1 H43C 3.5407 no .
O1 H5 3.4233 no 2_666
O2 H2 3.60(4) no 2_566
O2 H43C 2.8607 no 1_565
O3 H4 3.53(5) no 2_566
O3 H10A 2.7138 no 2_566
O3 H10B 3.3579 no 2_566
O4 H14B 2.7042 no 2_556
O4 H16B 3.2455 no 2_556
O4 H26 3.4077 no 2_556
O4 H27 3.2430 no 2_556
O4 H41C 3.2395 no 2_567
O4 H43A 2.7036 no 2_556
O4 H43C 3.5634 no 2_556
O5 H1 2.13(6) no 2_666
O5 H5 2.9368 no 2_666
O5 H25 3.1817 no 1_655
O5 H25 3.5543 no 2_556
N1 H1 3.06(4) no 2_666
N1 H10B 2.9268 no 2_566
N2 H9 3.34(6) no 2_666
N2 H21 3.45(5) no 2_666
N3 H5 3.5670 no 2_666
N4 H4 3.23(4) no 2_566
N4 H25 3.2200 no 2_556
N5 H43A 3.5093 no 2_556
N5 H43C 3.4360 no 2_556
N6 H10A 3.5333 no 2_566
N6 H41A 3.2622 no 2_567
N6 H41C 3.0909 no 2_567
N7 H3 3.30(5) no 2_556
N7 H4 2.42(4) no 1_545
N7 H10A 2.8983 no 1_545
N7 H11B 2.9596 no 1_545
N7 H31A 2.6136 no 2_556
N7 H31B 3.5327 no 2_556
N7 H56A 3.3094 no 2_645
N7 H56B 3.0509 no 2_645
N7 H56C 3.2338 no 2_645
C1 H1 3.30(5) no 2_666
C1 H5 3.5375 no 2_666
C3 H5 3.2292 no 2_666
C4 H26 3.5952 no 2_566
C4 H27 3.3873 no 2_566
C5 H9 3.47(5) no 2_666
C5 H11A 3.2244 no 2_666
C5 H26 3.2105 no 2_566
C5 H27 3.4807 no 2_566
C6 H11A 3.1923 no 2_666
C6 H11B 3.1275 no 2_666
C6 H40B 3.2465 no 2_577
C6 H41B 3.3149 no 2_577
C8 H10A 3.4623 no 2_566
C8 H10B 3.1322 no 2_566
C8 H43C 3.4401 no 2_656
C9 H1 3.36(4) no 2_666
C9 H10B 3.1826 no 2_566
C9 H27 3.5696 no 2_566
C10 H8 3.3187 no 2_566
C10 H31A 3.3420 no 2_566
C11 H5 3.5657 no 2_666
C11 H6 3.0035 no 2_666
C12 H33A 3.2553 no 2_566
C13 H19B 3.5720 no 2_655
C13 H33A 3.5802 no 2_566
C13 H35B 3.4605 no 2_566
C13 H39A 3.5976 no 1_644
C13 H39B 3.4138 no 1_644
C13 H40B 3.5883 no 1_644
C14 H35B 3.2327 no 2_566
C14 H41B 3.2012 no 1_544
C14 H41C 3.3606 no 1_544
C15 H35B 3.4537 no 2_566
C15 H37A 3.5905 no 1_644
C15 H37A 3.4086 no 2_566
C15 H39A 3.3938 no 1_644
C15 H39B 3.1713 no 1_644
C15 H43A 3.4483 no .
C16 H37A 3.2953 no 2_566
C16 H38B 3.5242 no 1_544
C16 H41C 3.3682 no 1_544
C17 H37A 3.3568 no 1_644
C17 H37A 3.4093 no 2_566
C17 H39B 3.3252 no 2_566
C18 H31B 3.4011 no 2_556
C18 H36A 3.3570 no 1_544
C18 H38A 3.4928 no 2_566
C18 H39B 3.2144 no 2_566
C18 H56A 3.2813 no 2_645
C19 H13A 3.5393 no 2_655
C19 H20A 3.3695 no 2_645
C19 H35B 3.4937 no 1_644
C19 H39B 3.2210 no 2_566
C19 H40A 3.5498 no 2_566
C19 H40B 3.5759 no 2_566
C19 H56A 3.2598 no 2_645
C20 H19A 3.1876 no 2_645
C20 H33B 3.3273 no 2_556
C20 H34B 3.1667 no 1_544
C20 H40A 3.4101 no 2_566
C20 H40B 3.5304 no 2_566
C20 H56A 3.5317 no 2_645
C21 H4 3.19(4) no 2_566
C21 H25 3.5160 no 2_556
C21 H26 3.3124 no 2_556
C22 H26 3.2574 no 2_556
C22 H27 3.5308 no 2_556
C22 H43A 3.2784 no 2_556
C22 H43C 3.5985 no 2_556
C23 H4 3.42(4) no 2_566
C23 H10A 3.0843 no 2_566
C24 H1 3.39(5) no 2_566
C25 H1 3.06(5) no 2_566
C25 H9 3.47(5) no 1_455
C25 H21 3.52(4) no 1_455
C26 H1 3.23(4) no 2_566
C26 H5 3.2874 no 2_566
C26 H41A 3.5201 no 1_544
C27 H2 3.37(4) no 2_556
C27 H41B 3.5342 no 1_544
C28 H2 3.29(4) no 2_556
C29 H25 3.3442 no 2_556
C30 H37B 3.4694 no 2_567
C30 H38B 3.1911 no 2_567
C30 H39A 3.5597 no 2_567
C30 H41C 3.4156 no 2_567
C30 H43B 3.2748 no 2_656
C31 H10A 3.2366 no 2_566
C31 H18B 3.4471 no 2_556
C31 H36A 3.3623 no 2_567
C31 H38B 3.4116 no 2_567
C32 H12A 3.4428 no 2_566
C32 H35A 3.4394 no 2_567
C32 H36A 3.1696 no 2_567
C32 H37B 3.4796 no 2_567
C33 H12A 3.1347 no 2_566
C33 H20A 3.3833 no 2_556
C33 H34B 3.2886 no 2_567
C33 H36A 3.3656 no 2_567
C34 H12A 3.4381 no 2_566
C34 H14A 3.3967 no 2_566
C34 H20B 3.1242 no 1_566
C34 H33B 3.4754 no 2_567
C34 H34B 3.2215 no 2_567
C34 H35A 3.5766 no 2_567
C35 H14A 3.2052 no 2_566
C35 H19A 3.4560 no 1_466
C35 H32B 3.2139 no 2_567
C35 H34B 3.3997 no 2_567
C36 H14A 3.4214 no 2_566
C36 H16A 3.4252 no 2_566
C36 H18A 3.3495 no 1_566
C36 H20B 3.4936 no 1_566
C36 H32B 3.0906 no 2_567
C36 H33B 3.5568 no 2_567
C36 H40A 3.5202 no 2_577
C37 H15B 3.5773 no 1_466
C37 H16A 3.3140 no 2_566
C37 H17A 3.5843 no 2_566
C37 H17B 3.3824 no 1_466
C37 H30B 3.2623 no 2_567
C37 H32B 3.2547 no 2_567
C38 H16A 3.5097 no 1_566
C38 H16A 3.4650 no 2_566
C38 H18A 3.3383 no 2_566
C38 H30B 2.9745 no 2_567
C38 H38A 3.4800 no 2_577
C39 H13A 3.5224 no 1_466
C39 H13B 3.4197 no 1_466
C39 H15A 3.4318 no 1_466
C39 H15B 3.1716 no 1_466
C39 H17A 3.5081 no 2_566
C39 H18A 3.2784 no 2_566
C39 H19B 3.2717 no 2_566
C39 H30B 3.1671 no 2_567
C40 H6 3.2847 no 2_577
C40 H18A 3.4359 no 2_566
C40 H19B 3.3005 no 2_566
C40 H20B 3.2492 no 2_566
C40 H36B 3.5745 no 2_577
C41 H3 3.26(5) no 2_567
C41 H6 3.4092 no 2_577
C41 H14A 3.3212 no 1_566
C41 H14B 3.1914 no 1_566
C41 H26 3.3721 no 1_566
C41 H27 3.4797 no 1_566
C41 H30B 3.3419 no 2_567
C42 H4 3.03(5) no 1_545
C42 H7 3.3507 no 2_656
C42 H31A 3.5662 no 2_556
C42 H56B 3.4640 no 2_645
C42 H56C 3.1192 no 2_645
C43 H2 3.52(4) no 2_556
C43 H7 3.4831 no 2_656
C43 H15B 3.4916 no .
C43 H30A 3.1336 no 2_656
C43 H56C 3.5618 no 2_645
C56 H7 3.4193 no 1_544
C56 H18B 3.5083 no 2_645
C56 H19A 3.2177 no 2_645
Li61 H1 3.40(6) no 2_666
Li61 H10B 3.5444 no 2_566
H1 O5 2.13(6) no 2_666
H1 N1 3.06(4) no 2_666
H1 C1 3.30(5) no 2_666
H1 C9 3.36(4) no 2_666
H1 C24 3.39(5) no 2_566
H1 C25 3.06(5) no 2_566
H1 C26 3.23(4) no 2_566
H1 Li61 3.40(6) no 2_666
H1 H9 2.51(8) no 2_666
H1 H21 2.57(7) no 2_666
H1 H25 3.2773 no 2_566
H1 H26 3.5337 no 2_566
H2 I1 2.76(5) no 2_556
H2 O2 3.60(4) no 2_566
H2 C27 3.37(4) no 2_556
H2 C28 3.29(4) no 2_556
H2 C43 3.52(4) no 2_556
H2 H28 3.5097 no 2_556
H2 H43A 3.1339 no 2_556
H2 H43C 3.1362 no 2_556
H3 N7 3.30(5) no 2_556
H3 C41 3.26(5) no 2_567
H3 H16B 3.2971 no 2_556
H3 H26 3.5651 no 2_556
H3 H41A 3.0374 no 2_567
H3 H41C 2.6418 no 2_567
H4 O3 3.53(5) no 2_566
H4 N4 3.23(4) no 2_566
H4 N7 2.42(4) no 1_565
H4 C21 3.19(4) no 2_566
H4 C23 3.42(4) no 2_566
H4 C42 3.03(5) no 1_565
H5 I1 3.3644 no 2_666
H5 O1 3.4233 no 2_666
H5 O5 2.9368 no 2_666
H5 N3 3.5670 no 2_666
H5 C1 3.5375 no 2_666
H5 C3 3.2292 no 2_666
H5 C11 3.5657 no 2_666
H5 C26 3.2874 no 2_566
H5 H9 2.6367 no 2_666
H5 H11A 2.7337 no 2_666
H5 H26 2.9553 no 2_566
H6 C11 3.0035 no 2_666
H6 C40 3.2847 no 2_577
H6 C41 3.4092 no 2_577
H6 H11A 2.6637 no 2_666
H6 H11B 2.4480 no 2_666
H6 H40B 2.4661 no 2_577
H6 H41A 3.2610 no 2_577
H6 H41B 3.1457 no 2_577
H6 H56B 2.9672 no 1_566
H7 C42 3.3507 no 2_656
H7 C43 3.4831 no 2_656
H7 C56 3.4193 no 1_566
H7 H43B 3.0758 no 2_656
H7 H43C 3.4831 no 2_656
H7 H56B 3.0893 no 1_566
H7 H56C 2.8919 no 1_566
H8 C10 3.3187 no 2_566
H8 H10A 2.8212 no 2_566
H8 H10B 2.8798 no 2_566
H8 H43B 3.5087 no 2_656
H8 H43C 3.1854 no 2_656
H9 I1 2.76(5) no .
H9 N2 3.34(6) no 2_666
H9 C5 3.47(5) no 2_666
H9 C25 3.47(5) no 1_655
H9 H1 2.51(8) no 2_666
H9 H5 2.6367 no 2_666
H9 H25 3.0157 no 1_655
H9 H25 3.1437 no 2_556
H9 H26 3.5416 no 1_655
H10A O3 2.7138 no 2_566
H10A N6 3.5333 no 2_566
H10A N7 2.8983 no 1_565
H10A C8 3.4623 no 2_566
H10A C23 3.0843 no 2_566
H10A C31 3.2366 no 2_566
H10A H8 2.8212 no 2_566
H10A H30A 3.4895 no 2_566
H10A H31A 2.4177 no 2_566
H10A H32A 3.3549 no 2_566
H10B O3 3.3579 no 2_566
H10B N1 2.9268 no 2_566
H10B C8 3.1322 no 2_566
H10B C9 3.1826 no 2_566
H10B Li61 3.5444 no 2_566
H10B H8 2.8798 no 2_566
H11A C5 3.2244 no 2_666
H11A C6 3.1923 no 2_666
H11A H5 2.7337 no 2_666
H11A H6 2.6637 no 2_666
H11B N7 2.9596 no 1_565
H11B C6 3.1275 no 2_666
H11B H6 2.4480 no 2_666
H11B H31A 3.4165 no 2_566
H11B H33A 3.3953 no 2_566
H11B H40B 3.5394 no 1_644
H11B H56B 2.7012 no 2_655
H12A C32 3.4428 no 2_566
H12A C33 3.1347 no 2_566
H12A C34 3.4381 no 2_566
H12A H31A 3.3648 no 2_566
H12A H32A 2.9810 no 2_566
H12A H33A 2.4552 no 2_566
H12A H34A 2.9112 no 2_566
H12A H35B 3.5871 no 2_566
H12B H41B 3.3301 no 1_544
H13A C19 3.5393 no 2_655
H13A C39 3.5224 no 1_644
H13A H19B 2.5979 no 2_655
H13A H33A 3.0615 no 2_566
H13A H35B 2.8876 no 2_566
H13A H39A 3.4714 no 1_644
H13A H39B 2.8823 no 1_644
H13A H40B 3.1094 no 1_644
H13A H56B 3.3577 no 2_655
H13B I1 3.5901 no .
H13B C39 3.4197 no 1_644
H13B H39A 2.9480 no 1_644
H13B H39B 3.1701 no 1_644
H13B H40B 3.1246 no 1_644
H14A C34 3.3967 no 2_566
H14A C35 3.2052 no 2_566
H14A C36 3.4214 no 2_566
H14A C41 3.3212 no 1_544
H14A H34A 2.7796 no 2_566
H14A H35B 2.6266 no 2_566
H14A H36B 2.8111 no 2_566
H14A H40A 3.3273 no 1_544
H14A H41B 2.7813 no 1_544
H14A H41C 3.0986 no 1_544
H14B O4 2.7042 no 2_556
H14B C41 3.1914 no 1_544
H14B H41B 2.6967 no 1_544
H14B H41C 2.7942 no 1_544
H14B H43A 3.4276 no .
H15A C39 3.4318 no 1_644
H15A H17A 2.7170 no 2_655
H15A H19B 3.4368 no 2_655
H15A H35B 2.8405 no 2_566
H15A H36B 3.5693 no 2_566
H15A H37A 3.1128 no 1_644
H15A H37A 2.7391 no 2_566
H15A H39A 3.3354 no 1_644
H15A H39B 2.6604 no 1_644
H15B C37 3.5773 no 1_644
H15B C39 3.1716 no 1_644
H15B C43 3.4916 no .
H15B H37A 3.2389 no 1_644
H15B H37B 3.1279 no 1_644
H15B H39A 2.6263 no 1_644
H15B H39B 2.8194 no 1_644
H15B H43A 2.6871 no .
H15B H43B 3.4812 no .
H16A C36 3.4252 no 2_566
H16A C37 3.3140 no 2_566
H16A C38 3.5097 no 1_544
H16A C38 3.4650 no 2_566
H16A H36B 2.7485 no 2_566
H16A H37A 2.8041 no 2_566
H16A H38A 3.1728 no 1_544
H16A H38A 2.8073 no 2_566
H16A H38B 2.9244 no 1_544
H16A H40A 3.5581 no 1_544
H16A H41C 3.0250 no 1_544
H16B O4 3.2455 no 2_556
H16B H3 3.2971 no 2_556
H16B H31B 3.2189 no 2_556
H16B H38B 3.2205 no 1_544
H16B H41C 2.8834 no 1_544
H16B H43A 3.2216 no .
H17A C37 3.5843 no 2_566
H17A C39 3.5081 no 2_566
H17A H15A 2.7170 no 2_655
H17A H17A 3.4687 no 2_655
H17A H35B 3.2844 no 1_644
H17A H37A 2.8454 no 1_644
H17A H37A 2.7425 no 2_566
H17A H37B 3.5506 no 1_644
H17A H38A 3.4422 no 2_566
H17A H39B 2.6392 no 2_566
H17B C37 3.3824 no 1_644
H17B H35A 3.2431 no 1_644
H17B H35B 3.3582 no 1_644
H17B H37A 2.9807 no 1_644
H17B H37B 2.8792 no 1_644
H17B H43B 3.5083 no .
H17B H56A 3.4311 no 2_645
H17B H56C 3.3786 no 2_645
H18A C36 3.3495 no 1_544
H18A C38 3.3383 no 2_566
H18A C39 3.2784 no 2_566
H18A C40 3.4359 no 2_566
H18A H31B 3.4851 no 2_556
H18A H36A 2.7745 no 1_544
H18A H36B 3.0254 no 1_544
H18A H38A 3.4376 no 1_544
H18A H38A 2.6340 no 2_566
H18A H38B 3.2590 no 1_544
H18A H39B 2.8101 no 2_566
H18A H40A 2.8374 no 2_566
H18B C31 3.4471 no 2_556
H18B C56 3.5083 no 2_645
H18B H31B 2.5195 no 2_556
H18B H33B 3.1482 no 2_556
H18B H36A 3.0525 no 1_544
H18B H38B 3.5856 no 1_544
H18B H56A 2.6153 no 2_645
H19A C20 3.1876 no 2_645
H19A C35 3.4560 no 1_644
H19A C56 3.2177 no 2_645
H19A H19A 3.4567 no 2_645
H19A H20A 2.4794 no 2_645
H19A H33A 3.3854 no 1_644
H19A H33B 3.3837 no 1_644
H19A H35A 3.0112 no 1_644
H19A H35B 2.9911 no 1_644
H19A H56A 2.7376 no 2_645
H19A H56C 3.2840 no 2_645
H19B C13 3.5720 no 2_655
H19B C39 3.2717 no 2_566
H19B C40 3.3005 no 2_566
H19B H13A 2.5979 no 2_655
H19B H15A 3.4368 no 2_655
H19B H33A 3.5814 no 1_644
H19B H35B 3.0992 no 1_644
H19B H39B 2.4793 no 2_566
H19B H40A 3.2066 no 2_566
H19B H40B 2.8985 no 2_566
H20A C19 3.3695 no 2_645
H20A C33 3.3833 no 2_556
H20A H19A 2.4794 no 2_645
H20A H20A 3.3843 no 2_645
H20A H33A 3.5483 no 2_556
H20A H33B 2.4652 no 2_556
H20A H34B 2.8913 no 1_544
H20A H35A 3.1224 no 2_556
H20A H36A 3.4210 no 1_544
H20A H56A 2.8955 no 2_645
H20B C34 3.1242 no 1_544
H20B C36 3.4936 no 1_544
H20B C40 3.2492 no 2_566
H20B H33B 3.3757 no 2_556
H20B H34A 2.7860 no 1_544
H20B H34B 2.5852 no 1_544
H20B H36A 3.0198 no 1_544
H20B H36B 3.1979 no 1_544
H20B H40A 2.6042 no 2_566
H20B H40B 3.0058 no 2_566
H21 I1 2.86(4) no 2_656
H21 N2 3.45(5) no 2_666
H21 C25 3.52(4) no 1_655
H21 H1 2.57(7) no 2_666
H21 H25 2.9966 no 1_655
H21 H25 3.3239 no 2_556
H21 H43C 3.5467 no 2_656
H25 I1 3.2280 no 2_556
H25 O5 3.1817 no 1_455
H25 O5 3.5543 no 2_556
H25 N4 3.2200 no 2_556
H25 C21 3.5160 no 2_556
H25 C29 3.3442 no 2_556
H25 H1 3.2773 no 2_566
H25 H9 3.0157 no 1_455
H25 H9 3.1437 no 2_556
H25 H21 2.9966 no 1_455
H25 H21 3.3239 no 2_556
H26 I1 3.2000 no 1_455
H26 O4 3.4077 no 2_556
H26 C4 3.5952 no 2_566
H26 C5 3.2105 no 2_566
H26 C21 3.3124 no 2_556
H26 C22 3.2574 no 2_556
H26 C41 3.3721 no 1_544
H26 H1 3.5337 no 2_566
H26 H3 3.5651 no 2_556
H26 H5 2.9553 no 2_566
H26 H9 3.5416 no 1_455
H26 H41A 2.6924 no 1_544
H26 H41B 3.2501 no 1_544
H27 O4 3.2430 no 2_556
H27 C4 3.3873 no 2_566
H27 C5 3.4807 no 2_566
H27 C9 3.5696 no 2_566
H27 C22 3.5308 no 2_556
H27 C41 3.4797 no 1_544
H27 H41A 3.4295 no 1_544
H27 H41B 2.7611 no 1_544
H28 H2 3.5097 no 2_556
H30A C43 3.1336 no 2_656
H30A H10A 3.4895 no 2_566
H30A H43A 3.5890 no 2_656
H30A H43B 2.5507 no 2_656
H30A H43C 2.8831 no 2_656
H30B C37 3.2623 no 2_567
H30B C38 2.9745 no 2_567
H30B C39 3.1671 no 2_567
H30B C41 3.3419 no 2_567
H30B H37B 2.6999 no 2_567
H30B H38B 2.3886 no 2_567
H30B H39A 2.5989 no 2_567
H30B H41A 3.0958 no 2_567
H30B H41C 2.8426 no 2_567
H30B H43B 3.1463 no 2_656
H31A N7 2.6136 no 2_556
H31A C10 3.3420 no 2_566
H31A C42 3.5662 no 2_556
H31A H10A 2.4177 no 2_566
H31A H11B 3.4165 no 2_566
H31A H12A 3.3648 no 2_566
H31A H56A 3.5373 no 1_466
H31B N7 3.5327 no 2_556
H31B C18 3.4011 no 2_556
H31B H16B 3.2189 no 2_556
H31B H18A 3.4851 no 2_556
H31B H18B 2.5195 no 2_556
H31B H36A 2.7518 no 2_567
H31B H37B 3.5164 no 2_567
H31B H38B 2.8115 no 2_567
H31B H56A 3.5389 no 1_466
H32A H10A 3.3549 no 2_566
H32A H12A 2.9810 no 2_566
H32A H43B 3.2658 no 2_656
H32A H56C 3.5884 no 1_566
H32B C35 3.2139 no 2_567
H32B C36 3.0906 no 2_567
H32B C37 3.2547 no 2_567
H32B H34B 3.5809 no 2_567
H32B H35A 2.5651 no 2_567
H32B H36A 2.6043 no 2_567
H32B H37B 2.6085 no 2_567
H32B H43B 3.1992 no 2_656
H32B H56C 3.4400 no 1_566
H33A C12 3.2553 no 2_566
H33A C13 3.5802 no 2_566
H33A H11B 3.3953 no 2_566
H33A H12A 2.4552 no 2_566
H33A H13A 3.0615 no 2_566
H33A H19A 3.3854 no 1_466
H33A H19B 3.5814 no 1_466
H33A H20A 3.5483 no 2_556
H33A H56A 3.1289 no 1_466
H33A H56B 3.4571 no 1_466
H33B C20 3.3273 no 2_556
H33B C34 3.4754 no 2_567
H33B C36 3.5568 no 2_567
H33B H18B 3.1482 no 2_556
H33B H19A 3.3837 no 1_466
H33B H20A 2.4652 no 2_556
H33B H20B 3.3757 no 2_556
H33B H34B 2.6112 no 2_567
H33B H35A 3.4249 no 2_567
H33B H36A 2.7195 no 2_567
H33B H56A 3.3056 no 1_466
H34A H12A 2.9112 no 2_566
H34A H14A 2.7796 no 2_566
H34A H20B 2.7860 no 1_566
H34A H40A 3.2095 no 2_577
H34B C20 3.1667 no 1_566
H34B C33 3.2886 no 2_567
H34B C34 3.2215 no 2_567
H34B C35 3.3997 no 2_567
H34B H20A 2.8913 no 1_566
H34B H20B 2.5852 no 1_566
H34B H32B 3.5809 no 2_567
H34B H33B 2.6112 no 2_567
H34B H34B 2.7376 no 2_567
H34B H35A 2.7472 no 2_567
H34B H56C 3.4575 no 1_566
H35A C32 3.4394 no 2_567
H35A C34 3.5766 no 2_567
H35A H17B 3.2431 no 1_466
H35A H19A 3.0112 no 1_466
H35A H20A 3.1224 no 2_556
H35A H32B 2.5651 no 2_567
H35A H33B 3.4249 no 2_567
H35A H34B 2.7472 no 2_567
H35A H56C 3.4993 no 2_556
H35B C13 3.4605 no 2_566
H35B C14 3.2327 no 2_566
H35B C15 3.4537 no 2_566
H35B C19 3.4937 no 1_466
H35B H12A 3.5871 no 2_566
H35B H13A 2.8876 no 2_566
H35B H14A 2.6266 no 2_566
H35B H15A 2.8405 no 2_566
H35B H17A 3.2844 no 1_466
H35B H17B 3.3582 no 1_466
H35B H19A 2.9911 no 1_466
H35B H19B 3.0992 no 1_466
H36A C18 3.3570 no 1_566
H36A C31 3.3623 no 2_567
H36A C32 3.1696 no 2_567
H36A C33 3.3656 no 2_567
H36A H18A 2.7745 no 1_566
H36A H18B 3.0525 no 1_566
H36A H20A 3.4210 no 1_566
H36A H20B 3.0198 no 1_566
H36A H31B 2.7518 no 2_567
H36A H32B 2.6043 no 2_567
H36A H33B 2.7195 no 2_567
H36B C40 3.5745 no 2_577
H36B H14A 2.8111 no 2_566
H36B H15A 3.5693 no 2_566
H36B H16A 2.7485 no 2_566
H36B H18A 3.0254 no 1_566
H36B H20B 3.1979 no 1_566
H36B H38A 3.1556 no 2_577
H36B H40A 2.6214 no 2_577
H37A C15 3.5905 no 1_466
H37A C15 3.4086 no 2_566
H37A C16 3.2953 no 2_566
H37A C17 3.3568 no 1_466
H37A C17 3.4093 no 2_566
H37A H15A 3.1128 no 1_466
H37A H15A 2.7391 no 2_566
H37A H15B 3.2389 no 1_466
H37A H16A 2.8041 no 2_566
H37A H17A 2.8454 no 1_466
H37A H17A 2.7425 no 2_566
H37A H17B 2.9807 no 1_466
H37B C30 3.4694 no 2_567
H37B C32 3.4796 no 2_567
H37B H15B 3.1279 no 1_466
H37B H17A 3.5506 no 1_466
H37B H17B 2.8792 no 1_466
H37B H30B 2.6999 no 2_567
H37B H31B 3.5164 no 2_567
H37B H32B 2.6085 no 2_567
H37B H43B 3.3606 no 1_466
H38A C18 3.4928 no 2_566
H38A C38 3.4800 no 2_577
H38A H16A 3.1728 no 1_566
H38A H16A 2.8073 no 2_566
H38A H17A 3.4422 no 2_566
H38A H18A 3.4376 no 1_566
H38A H18A 2.6340 no 2_566
H38A H36B 3.1556 no 2_577
H38A H38A 2.5909 no 2_577
H38A H38B 3.5942 no 2_577
H38B C16 3.5242 no 1_566
H38B C30 3.1911 no 2_567
H38B C31 3.4116 no 2_567
H38B H16A 2.9244 no 1_566
H38B H16B 3.2205 no 1_566
H38B H18A 3.2590 no 1_566
H38B H18B 3.5856 no 1_566
H38B H30B 2.3886 no 2_567
H38B H31B 2.8115 no 2_567
H38B H38A 3.5942 no 2_577
H39A C13 3.5976 no 1_466
H39A C15 3.3938 no 1_466
H39A C30 3.5597 no 2_567
H39A H13A 3.4714 no 1_466
H39A H13B 2.9480 no 1_466
H39A H15A 3.3354 no 1_466
H39A H15B 2.6263 no 1_466
H39A H30B 2.5989 no 2_567
H39B C13 3.4138 no 1_466
H39B C15 3.1713 no 1_466
H39B C17 3.3252 no 2_566
H39B C18 3.2144 no 2_566
H39B C19 3.2210 no 2_566
H39B H13A 2.8823 no 1_466
H39B H13B 3.1701 no 1_466
H39B H15A 2.6604 no 1_466
H39B H15B 2.8194 no 1_466
H39B H17A 2.6392 no 2_566
H39B H18A 2.8101 no 2_566
H39B H19B 2.4793 no 2_566
H40A C19 3.5498 no 2_566
H40A C20 3.4101 no 2_566
H40A C36 3.5202 no 2_577
H40A H14A 3.3273 no 1_566
H40A H16A 3.5581 no 1_566
H40A H18A 2.8374 no 2_566
H40A H19B 3.2066 no 2_566
H40A H20B 2.6042 no 2_566
H40A H34A 3.2095 no 2_577
H40A H36B 2.6214 no 2_577
H40B C6 3.2465 no 2_577
H40B C13 3.5883 no 1_466
H40B C19 3.5759 no 2_566
H40B C20 3.5304 no 2_566
H40B H6 2.4661 no 2_577
H40B H11B 3.5394 no 1_466
H40B H13A 3.1094 no 1_466
H40B H13B 3.1246 no 1_466
H40B H19B 2.8985 no 2_566
H40B H20B 3.0058 no 2_566
H40B H56B 3.0473 no 2_566
H41A I1 3.4679 no 1_466
H41A N6 3.2622 no 2_567
H41A C26 3.5201 no 1_566
H41A H3 3.0374 no 2_567
H41A H6 3.2610 no 2_577
H41A H26 2.6924 no 1_566
H41A H27 3.4295 no 1_566
H41A H30B 3.0958 no 2_567
H41B C6 3.3149 no 2_577
H41B C14 3.2012 no 1_566
H41B C27 3.5342 no 1_566
H41B H6 3.1457 no 2_577
H41B H12B 3.3301 no 1_566
H41B H14A 2.7813 no 1_566
H41B H14B 2.6967 no 1_566
H41B H26 3.2501 no 1_566
H41B H27 2.7611 no 1_566
H41C O4 3.2395 no 2_567
H41C N6 3.0909 no 2_567
H41C C14 3.3606 no 1_566
H41C C16 3.3682 no 1_566
H41C C30 3.4156 no 2_567
H41C H3 2.6418 no 2_567
H41C H14A 3.0986 no 1_566
H41C H14B 2.7942 no 1_566
H41C H16A 3.0250 no 1_566
H41C H16B 2.8834 no 1_566
H41C H30B 2.8426 no 2_567
H43A O4 2.7036 no 2_556
H43A N5 3.5093 no 2_556
H43A C15 3.4483 no .
H43A C22 3.2784 no 2_556
H43A H2 3.1339 no 2_556
H43A H14B 3.4276 no .
H43A H15B 2.6871 no .
H43A H16B 3.2216 no .
H43A H30A 3.5890 no 2_656
H43B C30 3.2748 no 2_656
H43B H7 3.0758 no 2_656
H43B H8 3.5087 no 2_656
H43B H15B 3.4812 no .
H43B H17B 3.5083 no .
H43B H30A 2.5507 no 2_656
H43B H30B 3.1463 no 2_656
H43B H32A 3.2658 no 2_656
H43B H32B 3.1992 no 2_656
H43B H37B 3.3606 no 1_644
H43B H56C 3.0132 no 2_645
H43C I1 3.5407 no .
H43C O2 2.8607 no 1_545
H43C O4 3.5634 no 2_556
H43C N5 3.4360 no 2_556
H43C C8 3.4401 no 2_656
H43C C22 3.5985 no 2_556
H43C H2 3.1362 no 2_556
H43C H7 3.4831 no 2_656
H43C H8 3.1854 no 2_656
H43C H21 3.5467 no 2_656
H43C H30A 2.8831 no 2_656
H56A N7 3.3094 no 2_645
H56A C18 3.2813 no 2_645
H56A C19 3.2598 no 2_645
H56A C20 3.5317 no 2_645
H56A H17B 3.4311 no 2_645
H56A H18B 2.6153 no 2_645
H56A H19A 2.7376 no 2_645
H56A H20A 2.8955 no 2_645
H56A H31A 3.5373 no 1_644
H56A H31B 3.5389 no 1_644
H56A H33A 3.1289 no 1_644
H56A H33B 3.3056 no 1_644
H56B N7 3.0509 no 2_645
H56B C42 3.4640 no 2_645
H56B H6 2.9672 no 1_544
H56B H7 3.0893 no 1_544
H56B H11B 2.7012 no 2_655
H56B H13A 3.3577 no 2_655
H56B H33A 3.4571 no 1_644
H56B H40B 3.0473 no 2_566
H56C N7 3.2338 no 2_645
H56C C42 3.1192 no 2_645
H56C C43 3.5618 no 2_645
H56C H7 2.8919 no 1_544
H56C H17B 3.3786 no 2_645
H56C H19A 3.2840 no 2_645
H56C H32A 3.5884 no 1_544
H56C H32B 3.4400 no 1_544
H56C H34B 3.4575 no 1_544
H56C H35A 3.4993 no 2_556
H56C H43B 3.0132 no 2_645

loop_
_geom_hbond_atom_site_label_D
_geom_hbond_atom_site_label_H
_geom_hbond_atom_site_label_A
_geom_hbond_site_symmetry_A
_geom_hbond_distance_DA
_geom_hbond_distance_DH
_geom_hbond_distance_HA
_geom_hbond_angle_DHA
_geom_hbond_publ_flag
N2 H1 O5 2_666 3.016(5) 0.89(6) 2.13(6) 171(5) no
N3 H4 O2 . 2.749(5) 0.94(5) 1.99(6) 136(4) no
N6 H3 O4 . 2.703(6) 0.73(6) 2.07(7) 145(5) no

loop_
_geom_torsion_atom_site_label_1
_geom_torsion_atom_site_label_2
_geom_torsion_atom_site_label_3
_geom_torsion_atom_site_label_4
_geom_torsion
_geom_torsion_publ_flag
C3 O1 Li61 O3 96.2(13) no
C3 O1 Li61 O5 -80.1(4) no
C3 O1 Li61 N1 13.6(3) no
C3 O1 Li61 N4 168.6(3) no
Li61 O1 C3 N3 171.1(3) no
Li61 O1 C3 C1 -9.6(4) no
C23 O3 Li61 O1 86.1(12) no
C23 O3 Li61 O5 -97.5(4) no
C23 O3 Li61 N1 163.4(3) no
C23 O3 Li61 N4 9.4(3) no
Li61 O3 C23 N6 168.4(3) no
Li61 O3 C23 C21 -12.2(4) no
C1 N1 C9 C4 -4.2(5) no
C1 N1 C9 C8 175.7(3) no
C9 N1 C1 C2 2.6(5) no
C9 N1 C1 C3 -178.9(2) no
C1 N1 Li61 O1 -15.9(3) no
C1 N1 Li61 O3 -171.2(3) no
C1 N1 Li61 O5 88.0(3) no
C1 N1 Li61 N4 -91.6(8) no
Li61 N1 C1 C2 -162.9(3) no
Li61 N1 C1 C3 15.7(3) no
C9 N1 Li61 O1 -178.8(3) no
C9 N1 Li61 O3 26.0(5) no
C9 N1 Li61 O5 -74.9(4) no
C9 N1 Li61 N4 105.6(8) no
Li61 N1 C9 C4 157.1(3) no
Li61 N1 C9 C8 -23.0(5) no
C2 N2 C4 C5 -173.6(3) no
C2 N2 C4 C9 5.8(5) no
C4 N2 C2 O2 175.0(3) no
C4 N2 C2 C1 -7.1(4) no
C3 N3 C10 C11 -88.2(4) no
C10 N3 C3 O1 -1.2(5) no
C10 N3 C3 C1 179.5(3) no
C21 N4 C29 C24 1.9(4) no
C21 N4 C29 C28 -178.7(3) no
C29 N4 C21 C22 0.3(5) no
C29 N4 C21 C23 -178.6(2) no
C21 N4 Li61 O1 -161.0(3) no
C21 N4 Li61 O3 -5.1(3) no
C21 N4 Li61 O5 90.4(3) no
C21 N4 Li61 N1 -90.0(8) no
Li61 N4 C21 C22 179.9(3) no
Li61 N4 C21 C23 1.1(3) no
C29 N4 Li61 O1 18.6(4) no
C29 N4 Li61 O3 174.5(3) no
C29 N4 Li61 O5 -90.0(4) no
C29 N4 Li61 N1 89.6(8) no
Li61 N4 C29 C24 -177.7(3) no
Li61 N4 C29 C28 1.7(5) no
C22 N5 C24 C25 177.0(3) no
C22 N5 C24 C29 -2.1(5) no
C24 N5 C22 O4 -176.2(3) no
C24 N5 C22 C21 3.9(4) no
C23 N6 C30 C31 99.4(4) no
C30 N6 C23 O3 5.4(5) no
C30 N6 C23 C21 -173.9(3) no
N1 C1 C2 O2 -179.4(3) no
N1 C1 C2 N2 2.9(4) no
N1 C1 C3 O1 -6.9(4) no
N1 C1 C3 N3 172.4(3) no
C2 C1 C3 O1 171.6(3) no
C2 C1 C3 N3 -9.0(5) no
C3 C1 C2 O2 2.2(5) no
C3 C1 C2 N2 -175.6(3) no
N2 C4 C5 C6 178.5(3) no
N2 C4 C9 N1 0.2(5) no
N2 C4 C9 C8 -179.7(3) no
C5 C4 C9 N1 179.6(3) no
C5 C4 C9 C8 -0.3(5) no
C9 C4 C5 C6 -0.8(5) no
C4 C5 C6 C7 1.0(5) no
C5 C6 C7 C8 -0.1(5) no
C6 C7 C8 C9 -1.1(5) no
C7 C8 C9 N1 -178.7(3) no
C7 C8 C9 C4 1.2(5) no
N3 C10 C11 C12 169.5(3) no
C10 C11 C12 C13 177.3(3) no
C11 C12 C13 C14 169.0(3) no
C12 C13 C14 C15 178.1(3) no
C13 C14 C15 C16 177.0(3) no
C14 C15 C16 C17 177.8(3) no
C15 C16 C17 C18 -177.6(3) no
C16 C17 C18 C19 175.9(3) no
C17 C18 C19 C20 178.4(3) no
C18 C19 C20 C56 176.6(3) no
N4 C21 C22 O4 177.0(3) no
N4 C21 C22 N5 -3.0(5) no
N4 C21 C23 O3 6.4(4) no
N4 C21 C23 N6 -174.2(3) no
C22 C21 C23 O3 -172.5(3) no
C22 C21 C23 N6 6.9(4) no
C23 C21 C22 O4 -4.2(5) no
C23 C21 C22 N5 175.7(3) no
N5 C24 C25 C26 -179.5(3) no
N5 C24 C29 N4 -1.1(5) no
N5 C24 C29 C28 179.5(3) no
C25 C24 C29 N4 179.9(3) no
C25 C24 C29 C28 0.5(5) no
C29 C24 C25 C26 -0.5(5) no
C24 C25 C26 C27 0.5(5) no
C25 C26 C27 C28 -0.6(5) no
C26 C27 C28 C29 0.6(5) no
C27 C28 C29 N4 -179.9(3) no
C27 C28 C29 C24 -0.5(5) no
N6 C30 C31 C32 -157.8(3) no
C30 C31 C32 C33 -179.8(3) no
C31 C32 C33 C34 -174.4(3) no
C32 C33 C34 C35 -178.5(3) no
C33 C34 C35 C36 179.0(3) no
C34 C35 C36 C37 -179.0(3) no
C35 C36 C37 C38 179.8(3) no
C36 C37 C38 C39 179.0(3) no
C37 C38 C39 C40 179.2(3) no
C38 C39 C40 C41 -74.0(4) no
